data_7110796
loop_
_publ_author_name
'Reynolds, Michael A.'
'Angelici, Robert J.'
'Guzei, Ilia A.'

_publ_section_title
;
 Organometallic models of catalytic hydrodesulfurization:
 Re2(CO)10-promoted cleavage of C--S bonds in benzothiophene
;
_journal_issue 6
_journal_name_full 'Chemical Communications'
_journal_page_first 513
_journal_paper_doi 10.1039/a909161k
_journal_year 2000
_chemical_formula_sum 'C21 H24 O7 P2 Re2 S'
_chemical_formula_weight 854.80
_chemical_name_systematic
; 
 ? 
;
_space_group_IT_number 14
_symmetry_cell_setting monoclinic
_symmetry_space_group_name_Hall '-P 2yn'
_symmetry_space_group_name_H-M 'P 1 21/n 1'
_atom_sites_solution_hydrogens geom
_atom_sites_solution_primary direct
_atom_sites_solution_secondary difmap
_audit_creation_method SHELXL-97
_cell_angle_alpha 90.00
_cell_angle_beta 102.0860(10)
_cell_angle_gamma 90.00
_cell_formula_units_Z 4
_cell_length_a 8.1110(4)
_cell_length_b 27.1151(13)
_cell_length_c 12.3490(6)
_cell_measurement_temperature 173(2)
_cell_volume 2655.7(2)
_computing_cell_refinement 'Bruker SMART'
_computing_data_collection 'Bruker SMART'
_computing_data_reduction 'Bruker SHELXTL'
_computing_molecular_graphics 'Bruker SHELXTL'
_computing_publication_material 'Bruker SHELXTL'
_computing_structure_refinement 'SHELXL-97 (Sheldrick, 1997)'
_computing_structure_solution 'SHELXS-97 (Sheldrick, 1990)'
_diffrn_ambient_temperature 173(2)
_diffrn_measured_fraction_theta_full 0.948
_diffrn_measured_fraction_theta_max 0.948
_diffrn_measurement_device_type 'CCD area detector'
_diffrn_measurement_method 'phi and omega scans'
_diffrn_radiation_monochromator graphite
_diffrn_radiation_source 'fine-focus sealed tube'
_diffrn_radiation_type MoK\a
_diffrn_radiation_wavelength 0.71073
_diffrn_reflns_av_R_equivalents 0.0000
_diffrn_reflns_av_sigmaI/netI 0.0488
_diffrn_reflns_limit_h_max 10
_diffrn_reflns_limit_h_min -10
_diffrn_reflns_limit_k_max 35
_diffrn_reflns_limit_k_min 0
_diffrn_reflns_limit_l_max 16
_diffrn_reflns_limit_l_min 0
_diffrn_reflns_number 6297
_diffrn_reflns_theta_full 28.34
_diffrn_reflns_theta_max 28.34
_diffrn_reflns_theta_min 1.85
_exptl_absorpt_coefficient_mu 9.344
_exptl_absorpt_correction_T_max 0.4551
_exptl_absorpt_correction_T_min 0.1598
_exptl_absorpt_correction_type none
_exptl_crystal_density_diffrn 2.138
_exptl_crystal_density_method 'not measured'
_exptl_crystal_F_000 1608
_exptl_crystal_size_max 0.31
_exptl_crystal_size_mid 0.20
_exptl_crystal_size_min 0.10
_refine_diff_density_max 0.802
_refine_diff_density_min -0.618
_refine_diff_density_rms 0.133
_refine_ls_extinction_method none
_refine_ls_goodness_of_fit_ref 0.885
_refine_ls_hydrogen_treatment mixed
_refine_ls_matrix_type full
_refine_ls_number_parameters 304
_refine_ls_number_reflns 6297
_refine_ls_number_restraints 0
_refine_ls_restrained_S_all 0.885
_refine_ls_R_factor_all 0.0407
_refine_ls_R_factor_gt 0.0231
_refine_ls_shift/su_max 0.002
_refine_ls_shift/su_mean 0.000
_refine_ls_structure_factor_coef Fsqd
_refine_ls_weighting_details 'calc w=1/[\s^2^(Fo^2^)+(0.0000P)^2^+0.0000P] where P=(Fo^2^+2Fc^2^)/3'
_refine_ls_weighting_scheme calc
_refine_ls_wR_factor_gt 0.0331
_refine_ls_wR_factor_ref 0.0353
_reflns_number_gt 4869
_reflns_number_total 6297
_reflns_threshold_expression >2sigma(I)
_cod_data_source_file a909161ksup1.cif
_cod_data_source_block ang16
_cod_depositor_comments
;
The following automatic conversions were performed:

'_symmetry_cell_setting' value 'Monoclinic' changed to 'monoclinic'
according to /home/saulius/struct/CIF-dictionaries/cif_core.dic
dictionary named 'cif_core.dic' version 2.4.2 from 2011-04-26.

Automatic conversion script
Id: cif_fix_values 1891 2012-01-12 08:04:46Z andrius 
;
_cod_original_sg_symbol_H-M P2(1)/n
_cod_database_code 7110796

loop_
_symmetry_equiv_pos_as_xyz
'x, y, z'
'-x+1/2, y+1/2, -z+1/2'
'-x, -y, -z'
'x-1/2, -y-1/2, z-1/2'

loop_
_atom_site_label
_atom_site_type_symbol
_atom_site_fract_x
_atom_site_fract_y
_atom_site_fract_z
_atom_site_U_iso_or_equiv
_atom_site_adp_type
_atom_site_occupancy
_atom_site_symmetry_multiplicity
_atom_site_calc_flag
_atom_site_refinement_flags
Re1 Re 0.937529(18) 0.130651(5) 0.112039(12) 0.02232(4) Uani 1 1 d .
Re2 Re 0.977927(18) 0.138819(5) 0.463344(12) 0.02002(4) Uani 1 1 d .
S S 0.80256(11) 0.11754(3) 0.27439(7) 0.0212(2) Uani 1 1 d .
P1 P 0.67164(13) 0.10209(4) -0.00558(8) 0.0295(2) Uani 1 1 d .
P2 P 0.74644(13) 0.19275(4) 0.49104(9) 0.0312(3) Uani 1 1 d .
O9 O 1.2961(3) 0.15455(10) 0.2441(2) 0.0396(7) Uani 1 1 d .
O10 O 0.8062(4) 0.23849(10) 0.0963(3) 0.0520(9) Uani 1 1 d .
O11 O 1.0675(4) 0.13956(11) -0.1031(2) 0.0566(9) Uani 1 1 d .
O15 O 1.2560(3) 0.06806(10) 0.4158(2) 0.0388(7) Uani 1 1 d .
O16 O 0.8210(3) 0.05343(11) 0.5788(2) 0.0516(9) Uani 1 1 d .
O17 O 1.2005(3) 0.16526(10) 0.6893(2) 0.0385(7) Uani 1 1 d .
O18 O 1.1125(4) 0.23240(10) 0.3619(2) 0.0455(8) Uani 1 1 d .
C1 C 1.0254(4) 0.05511(13) 0.1367(3) 0.0286(9) Uani 1 1 d .
H1 H 1.1144 0.0471 0.1005 0.034 Uiso 1 1 calc R
C2 C 0.9770(5) 0.01756(13) 0.1939(3) 0.0312(10) Uani 1 1 d .
H2 H 1.0462 -0.0110 0.1996 0.037 Uiso 1 1 calc R
C3 C 0.8344(4) 0.01393(12) 0.2483(3) 0.0221(8) Uani 1 1 d .
C4 C 0.7785(5) -0.03364(13) 0.2693(3) 0.0273(9) Uani 1 1 d .
H4 H 0.8367 -0.0614 0.2489 0.033 Uiso 1 1 calc R
C5 C 0.6434(5) -0.04158(14) 0.3179(3) 0.0292(9) Uani 1 1 d .
H5 H 0.6118 -0.0743 0.3325 0.035 Uiso 1 1 calc R
C6 C 0.5536(5) -0.00217(13) 0.3455(3) 0.0324(10) Uani 1 1 d .
H6 H 0.4576 -0.0074 0.3769 0.039 Uiso 1 1 calc R
C7 C 0.6052(4) 0.04509(14) 0.3269(3) 0.0305(9) Uani 1 1 d .
H7 H 0.5422 0.0723 0.3447 0.037 Uiso 1 1 calc R
C8 C 0.7469(4) 0.05378(12) 0.2828(3) 0.0225(8) Uani 1 1 d .
C9 C 1.1603(5) 0.14663(13) 0.1966(3) 0.0273(9) Uani 1 1 d .
C10 C 0.8542(5) 0.19811(15) 0.1015(3) 0.0323(10) Uani 1 1 d .
C11 C 1.0212(5) 0.13664(14) -0.0202(3) 0.0356(10) Uani 1 1 d .
C12 C 0.4783(5) 0.1075(2) 0.0459(4) 0.0720(17) Uani 1 1 d .
H12A H 0.3819 0.0987 -0.0132 0.108 Uiso 1 1 calc R
H12B H 0.4657 0.1415 0.0698 0.108 Uiso 1 1 calc R
H12C H 0.4832 0.0851 0.1088 0.108 Uiso 1 1 calc R
C13 C 0.6193(6) 0.13521(16) -0.1360(4) 0.0695(16) Uani 1 1 d .
H13A H 0.6990 0.1262 -0.1823 0.104 Uiso 1 1 calc R
H13B H 0.6259 0.1708 -0.1217 0.104 Uiso 1 1 calc R
H13C H 0.5046 0.1266 -0.1744 0.104 Uiso 1 1 calc R
C14 C 0.6661(5) 0.03872(13) -0.0508(3) 0.0424(11) Uani 1 1 d .
H14A H 0.5564 0.0317 -0.0991 0.064 Uiso 1 1 calc R
H14B H 0.6830 0.0169 0.0138 0.064 Uiso 1 1 calc R
H14C H 0.7557 0.0331 -0.0917 0.064 Uiso 1 1 calc R
C15 C 1.1543(5) 0.09379(13) 0.4320(3) 0.0259(9) Uani 1 1 d .
C16 C 0.8777(5) 0.08364(14) 0.5353(3) 0.0303(9) Uani 1 1 d .
C17 C 1.1156(5) 0.15623(13) 0.6058(3) 0.0257(9) Uani 1 1 d .
C18 C 1.0648(5) 0.19784(13) 0.3972(3) 0.0285(9) Uani 1 1 d .
C19 C 0.5662(5) 0.16276(16) 0.5255(4) 0.0548(13) Uani 1 1 d .
H19A H 0.6034 0.1411 0.5895 0.082 Uiso 1 1 calc R
H19B H 0.5082 0.1432 0.4622 0.082 Uiso 1 1 calc R
H19C H 0.4888 0.1877 0.5437 0.082 Uiso 1 1 calc R
C20 C 0.8072(6) 0.23673(16) 0.6023(4) 0.0674(16) Uani 1 1 d .
H20A H 0.7108 0.2579 0.6067 0.101 Uiso 1 1 calc R
H20B H 0.9002 0.2571 0.5881 0.101 Uiso 1 1 calc R
H20C H 0.8436 0.2191 0.6725 0.101 Uiso 1 1 calc R
C21 C 0.6513(6) 0.22994(16) 0.3735(4) 0.0640(15) Uani 1 1 d .
H21A H 0.6102 0.2085 0.3096 0.096 Uiso 1 1 calc R
H21B H 0.7353 0.2529 0.3560 0.096 Uiso 1 1 calc R
H21C H 0.5567 0.2486 0.3910 0.096 Uiso 1 1 calc R

loop_
_atom_site_aniso_label
_atom_site_aniso_U_11
_atom_site_aniso_U_22
_atom_site_aniso_U_33
_atom_site_aniso_U_23
_atom_site_aniso_U_13
_atom_site_aniso_U_12
Re1 0.02615(9) 0.02058(8) 0.02111(9) 0.00215(7) 0.00693(7) 0.00212(6)
Re2 0.02129(8) 0.01867(7) 0.02066(8) -0.00005(6) 0.00568(6) -0.00140(6)
S 0.0220(5) 0.0202(5) 0.0217(5) -0.0014(4) 0.0057(4) 0.0000(4)
P1 0.0330(6) 0.0283(6) 0.0253(6) -0.0028(5) 0.0015(5) 0.0044(5)
P2 0.0299(6) 0.0280(6) 0.0356(7) -0.0105(5) 0.0068(5) 0.0027(5)
O9 0.0251(16) 0.0580(19) 0.0360(18) 0.0047(15) 0.0066(14) -0.0048(14)
O10 0.071(2) 0.0233(16) 0.061(2) 0.0025(15) 0.0117(18) 0.0135(16)
O11 0.076(2) 0.066(2) 0.035(2) 0.0113(18) 0.0273(18) 0.0049(19)
O15 0.0356(17) 0.0423(17) 0.0392(18) 0.0042(14) 0.0091(14) 0.0154(14)
O16 0.0418(19) 0.060(2) 0.049(2) 0.0243(17) 0.0007(16) -0.0208(16)
O17 0.0454(18) 0.0423(17) 0.0243(17) -0.0020(14) -0.0005(14) -0.0097(14)
O18 0.070(2) 0.0286(16) 0.0392(19) 0.0022(14) 0.0155(16) -0.0182(15)
C1 0.026(2) 0.028(2) 0.035(2) -0.0009(18) 0.0134(19) 0.0052(17)
C2 0.029(2) 0.027(2) 0.038(3) 0.0054(19) 0.0100(19) 0.0109(18)
C3 0.022(2) 0.024(2) 0.019(2) -0.0016(16) 0.0014(16) 0.0010(16)
C4 0.034(2) 0.023(2) 0.023(2) 0.0008(17) 0.0011(18) 0.0012(17)
C5 0.035(2) 0.028(2) 0.021(2) -0.0002(18) -0.0036(18) -0.0120(18)
C6 0.031(2) 0.034(2) 0.034(3) -0.0018(19) 0.012(2) -0.0128(19)
C7 0.027(2) 0.030(2) 0.035(2) -0.0091(19) 0.0064(19) -0.0023(17)
C8 0.020(2) 0.023(2) 0.024(2) -0.0008(16) 0.0026(16) -0.0033(15)
C9 0.033(2) 0.025(2) 0.026(2) 0.0023(17) 0.0120(19) -0.0002(18)
C10 0.033(2) 0.036(2) 0.028(2) 0.0039(19) 0.0071(19) -0.0034(19)
C11 0.041(3) 0.034(2) 0.033(3) 0.001(2) 0.010(2) 0.0030(19)
C12 0.030(3) 0.117(5) 0.065(4) -0.042(3) -0.003(2) 0.015(3)
C13 0.096(4) 0.048(3) 0.046(3) 0.019(3) -0.026(3) -0.019(3)
C14 0.044(3) 0.031(2) 0.050(3) -0.007(2) 0.004(2) 0.001(2)
C15 0.028(2) 0.029(2) 0.021(2) 0.0037(17) 0.0049(18) -0.0032(18)
C16 0.025(2) 0.035(2) 0.030(2) 0.0030(19) 0.0033(18) -0.0035(18)
C17 0.031(2) 0.021(2) 0.028(2) 0.0020(17) 0.0136(19) -0.0014(17)
C18 0.036(2) 0.026(2) 0.023(2) -0.0048(18) 0.0022(18) 0.0020(19)
C19 0.035(3) 0.065(3) 0.072(4) -0.017(3) 0.026(3) 0.002(2)
C20 0.050(3) 0.065(3) 0.084(4) -0.053(3) 0.006(3) 0.010(3)
C21 0.065(4) 0.052(3) 0.074(4) 0.006(3) 0.012(3) 0.032(3)

loop_
_atom_type_symbol
_atom_type_description
_atom_type_scat_dispersion_real
_atom_type_scat_dispersion_imag
_atom_type_scat_source
C C 0.0033 0.0016 'International Tables Vol C Tables 4.2.6.8 and 6.1.1.4'
H H 0.0000 0.0000 'International Tables Vol C Tables 4.2.6.8 and 6.1.1.4'
O O 0.0106 0.0060 'International Tables Vol C Tables 4.2.6.8 and 6.1.1.4'
P P 0.1023 0.0942 'International Tables Vol C Tables 4.2.6.8 and 6.1.1.4'
S S 0.1246 0.1234 'International Tables Vol C Tables 4.2.6.8 and 6.1.1.4'
Re Re -1.0185 7.2310 'International Tables Vol C Tables 4.2.6.8 and 6.1.1.4'

loop_
_geom_angle_atom_site_label_1
_geom_angle_atom_site_label_2
_geom_angle_atom_site_label_3
_geom_angle
C11 Re1 C9 89.06(16)
C11 Re1 C10 92.52(16)
C9 Re1 C10 95.59(15)
C11 Re1 C1 92.03(15)
C9 Re1 C1 83.89(14)
C10 Re1 C1 175.41(15)
C11 Re1 P1 86.93(12)
C9 Re1 P1 172.92(11)
C10 Re1 P1 90.42(11)
C1 Re1 P1 90.42(10)
C11 Re1 S 173.97(12)
C9 Re1 S 96.59(11)
C10 Re1 S 89.02(11)
C1 Re1 S 86.51(10)
P1 Re1 S 87.24(3)
C17 Re2 C15 91.45(15)
C17 Re2 C18 89.45(15)
C15 Re2 C18 94.75(15)
C17 Re2 C16 89.40(15)
C15 Re2 C16 90.18(15)
C18 Re2 C16 174.97(15)
C17 Re2 P2 92.32(11)
C15 Re2 P2 176.20(11)
C18 Re2 P2 85.72(11)
C16 Re2 P2 89.43(11)
C17 Re2 S 178.45(11)
C15 Re2 S 88.20(11)
C18 Re2 S 89.07(11)
C16 Re2 S 92.11(11)
P2 Re2 S 88.04(3)
C8 S Re1 109.94(12)
C8 S Re2 105.40(12)
Re1 S Re2 116.76(3)
C14 P1 C13 102.1(2)
C14 P1 C12 102.5(2)
C13 P1 C12 102.2(2)
C14 P1 Re1 116.40(14)
C13 P1 Re1 112.43(15)
C12 P1 Re1 118.85(15)
C19 P2 C21 102.2(2)
C19 P2 C20 102.9(2)
C21 P2 C20 104.2(2)
C19 P2 Re2 116.47(15)
C21 P2 Re2 115.53(15)
C20 P2 Re2 113.78(15)
C2 C1 Re1 131.8(3)
C1 C2 C3 129.9(3)
C8 C3 C4 116.4(3)
C8 C3 C2 126.0(3)
C4 C3 C2 117.6(3)
C5 C4 C3 122.8(3)
C4 C5 C6 119.9(3)
C5 C6 C7 119.0(4)
C6 C7 C8 121.7(3)
C7 C8 C3 119.9(3)
C7 C8 S 115.1(3)
C3 C8 S 124.9(3)
O9 C9 Re1 176.8(3)
O10 C10 Re1 179.2(4)
O11 C11 Re1 177.7(4)
O15 C15 Re2 178.9(3)
O16 C16 Re2 177.7(4)
O17 C17 Re2 177.7(3)
O18 C18 Re2 177.7(3)

loop_
_geom_bond_atom_site_label_1
_geom_bond_atom_site_label_2
_geom_bond_distance
Re1 C11 1.902(4)
Re1 C9 1.937(4)
Re1 C10 1.945(4)
Re1 C1 2.169(3)
Re1 P1 2.4594(10)
Re1 S 2.5027(9)
Re2 C17 1.934(4)
Re2 C15 1.980(4)
Re2 C18 1.992(4)
Re2 C16 1.998(4)
Re2 P2 2.4597(10)
Re2 S 2.5320(9)
S C8 1.796(3)
P1 C14 1.805(4)
P1 C13 1.815(4)
P1 C12 1.817(4)
P2 C19 1.800(4)
P2 C21 1.803(4)
P2 C20 1.808(4)
O9 C9 1.155(4)
O10 C10 1.159(4)
O11 C11 1.164(4)
O15 C15 1.130(4)
O16 C16 1.129(4)
O17 C17 1.140(4)
O18 C18 1.135(4)
C1 C2 1.343(5)
C2 C3 1.458(5)
C3 C8 1.407(4)
C3 C4 1.409(5)
C4 C5 1.373(5)
C5 C6 1.375(5)
C6 C7 1.382(5)
C7 C8 1.391(5)

loop_
_geom_torsion_atom_site_label_1
_geom_torsion_atom_site_label_2
_geom_torsion_atom_site_label_3
_geom_torsion_atom_site_label_4
_geom_torsion
C11 Re1 S C8 46.7(11)
C9 Re1 S C8 -112.84(16)
C10 Re1 S C8 151.65(16)
C1 Re1 S C8 -29.41(15)
P1 Re1 S C8 61.18(12)
C11 Re1 S Re2 166.7(11)
C9 Re1 S Re2 7.11(11)
C10 Re1 S Re2 -88.40(12)
C1 Re1 S Re2 90.54(10)
P1 Re1 S Re2 -178.87(4)
C17 Re2 S C8 144(4)
C15 Re2 S C8 67.22(16)
C18 Re2 S C8 162.00(16)
C16 Re2 S C8 -22.89(16)
P2 Re2 S C8 -112.25(12)
C17 Re2 S Re1 22(4)
C15 Re2 S Re1 -55.12(11)
C18 Re2 S Re1 39.66(11)
C16 Re2 S Re1 -145.24(11)
P2 Re2 S Re1 125.41(4)
C11 Re1 P1 C14 79.01(19)
C9 Re1 P1 C14 23.5(9)
C10 Re1 P1 C14 171.51(19)
C1 Re1 P1 C14 -13.00(18)
S Re1 P1 C14 -99.49(16)
C11 Re1 P1 C13 -38.3(2)
C9 Re1 P1 C13 -93.9(9)
C10 Re1 P1 C13 54.2(2)
C1 Re1 P1 C13 -130.3(2)
S Re1 P1 C13 143.19(19)
C11 Re1 P1 C12 -157.6(2)
C9 Re1 P1 C12 146.9(9)
C10 Re1 P1 C12 -65.1(2)
C1 Re1 P1 C12 110.4(2)
S Re1 P1 C12 23.9(2)
C17 Re2 P2 C19 -104.2(2)
C15 Re2 P2 C19 69.2(16)
C18 Re2 P2 C19 166.5(2)
C16 Re2 P2 C19 -14.8(2)
S Re2 P2 C19 77.28(17)
C17 Re2 P2 C21 135.8(2)
C15 Re2 P2 C21 -50.7(16)
C18 Re2 P2 C21 46.5(2)
C16 Re2 P2 C21 -134.8(2)
S Re2 P2 C21 -42.69(18)
C17 Re2 P2 C20 15.3(2)
C15 Re2 P2 C20 -171.3(16)
C18 Re2 P2 C20 -74.0(2)
C16 Re2 P2 C20 104.7(2)
S Re2 P2 C20 -163.21(19)
C11 Re1 C1 C2 -157.4(4)
C9 Re1 C1 C2 113.8(4)
C10 Re1 C1 C2 30(2)
P1 Re1 C1 C2 -70.4(4)
S Re1 C1 C2 16.8(4)
Re1 C1 C2 C3 7.9(7)
C1 C2 C3 C8 -21.6(6)
C1 C2 C3 C4 158.7(4)
C8 C3 C4 C5 1.7(5)
C2 C3 C4 C5 -178.6(3)
C3 C4 C5 C6 1.8(6)
C4 C5 C6 C7 -2.2(6)
C5 C6 C7 C8 -1.1(6)
C6 C7 C8 C3 4.7(6)
C6 C7 C8 S -175.6(3)
C4 C3 C8 C7 -4.8(5)
C2 C3 C8 C7 175.5(3)
C4 C3 C8 S 175.5(3)
C2 C3 C8 S -4.2(5)
Re1 S C8 C7 -148.9(2)
Re2 S C8 C7 84.5(3)
Re1 S C8 C3 30.8(3)
Re2 S C8 C3 -95.8(3)
C11 Re1 C9 O9 -48(6)
C10 Re1 C9 O9 -140(6)
C1 Re1 C9 O9 44(6)
P1 Re1 C9 O9 8(7)
S Re1 C9 O9 130(6)
C11 Re1 C10 O10 -106(27)
C9 Re1 C10 O10 -17(27)
C1 Re1 C10 O10 66(27)
P1 Re1 C10 O10 167(100)
S Re1 C10 O10 80(27)
C9 Re1 C11 O11 168(100)
C10 Re1 C11 O11 -97(9)
C1 Re1 C11 O11 84(9)
P1 Re1 C11 O11 -6(9)
S Re1 C11 O11 8(10)
C17 Re2 C15 O15 22(17)
C18 Re2 C15 O15 112(17)
C16 Re2 C15 O15 -67(17)
P2 Re2 C15 O15 -152(16)
S Re2 C15 O15 -160(100)
C17 Re2 C16 O16 40(9)
C15 Re2 C16 O16 131(9)
C18 Re2 C16 O16 -37(10)
P2 Re2 C16 O16 -53(9)
S Re2 C16 O16 -141(9)
C15 Re2 C17 O17 -9(9)
C18 Re2 C17 O17 -104(9)
C16 Re2 C17 O17 81(9)
P2 Re2 C17 O17 170(100)
S Re2 C17 O17 -86(10)
C17 Re2 C18 O18 -57(9)
C15 Re2 C18 O18 -149(9)
C16 Re2 C18 O18 20(10)
P2 Re2 C18 O18 35(9)
S Re2 C18 O18 123(9)
